data_1100379
loop_
_publ_author_name
'Reetz, Manfred T.'
'R\"ohrig, Dirk'
'Harms, Klaus'
'Frenking, Gernot'

_publ_section_title
;
 Stereoselective synthesis of \b-amino hydroxylamines
;
_journal_coden_ASTM TELEAY
_journal_issue 47
_journal_name_full 'Tetrahedron Letters'
_journal_page_first 8765
_journal_page_last 8768
_journal_paper_doi 10.1016/s0040-4039(00)78492-9
_journal_volume 35
_journal_year 1994
_chemical_formula_sum 'C26 H28 N2 O2'
_space_group_IT_number 19
_symmetry_cell_setting orthorhombic
_symmetry_Int_Tables_number 19
_symmetry_space_group_name_Hall 'P 2ac 2ab'
_symmetry_space_group_name_H-M 'P 21 21 21'
_cell_angle_alpha 90
_cell_angle_beta 90
_cell_angle_gamma 90
_cell_formula_units_Z 8
_cell_length_a 10.310(2)
_cell_length_b 18.718(2)
_cell_length_c 23.545(4)
_cod_database_code 1100379

loop_
_symmetry_equiv_pos_site_id
_symmetry_equiv_pos_as_xyz
1 x,y,z
2 1/2+x,1/2-y,-z
3 -x,1/2+y,1/2-z
4 1/2-x,-y,1/2+z

loop_
_atom_site_label
_atom_site_type_symbol
_atom_site_fract_x
_atom_site_fract_y
_atom_site_fract_z
O1 O 0.3746(7) 0.2949(4) 0.4923(3)
O2 O 0.5127(5) 0.3212(3) 0.4235(2)
N1 N 0.6173(7) 0.2861(4) 0.3916(3)
N2 N 0.3931(6) 0.2009(3) 0.3443(2)
C1 C 0.460(1) 0.2753(5) 0.4620(4)
C2 C 0.5248(8) 0.2034(4) 0.4572(3)
H1 H 0.4612(8) 0.1652(4) 0.4563(3)
H2 H 0.5840(8) 0.1954(4) 0.4885(3)
C3 C 0.5973(7) 0.2083(4) 0.4013(3)
H3 H 0.6821(7) 0.1854(4) 0.4058(3)
C4 C 0.7377(8) 0.3133(5) 0.4172(4)
H4 H 0.8109(8) 0.2910(23) 0.3993(17)
H5 H 0.7383(26) 0.3025(27) 0.4571(6)
H6 H 0.7425(28) 0.3641(7) 0.4120(21)
C5 C 0.5275(8) 0.1735(4) 0.3523(3)
H7 H 0.5177(8) 0.1232(4) 0.3629(3)
C6 C 0.6086(8) 0.1732(4) 0.2970(3)
H8 H 0.5512(8) 0.1655(4) 0.2649(3)
H9 H 0.6491(8) 0.2196(4) 0.2922(3)
C7 C 0.8385(8) 0.1294(4) 0.3157(2)
C8 C 0.9300(5) 0.0748(6) 0.3160(3)
C9 C 0.8959(8) 0.0068(4) 0.2976(3)
C10 C 0.7705(9) -0.0067(3) 0.2788(3)
C11 C 0.6790(6) 0.0479(4) 0.2785(2)
C12 C 0.7130(7) 0.1159(3) 0.2969(3)
H10 H 0.8621(12) 0.1766(4) 0.3285(4)
H11 H 1.0171(6) 0.0841(8) 0.3290(4)
H12 H 0.9594(11) -0.0311(6) 0.2978(4)
H13 H 0.7468(14) -0.0539(4) 0.2660(4)
H14 H 0.5919(7) 0.0385(7) 0.2655(4)
C13 C 0.3845(7) 0.2637(4) 0.3061(3)
H15 H 0.4050(7) 0.2493(4) 0.2675(3)
H16 H 0.4474(7) 0.2993(4) 0.3178(3)
C14 C 0.2011(7) 0.3220(3) 0.3585(2)
C15 C 0.0763(7) 0.3500(3) 0.3603(3)
C16 C 0.0010(5) 0.3517(3) 0.3114(4)
C17 C 0.0505(7) 0.3253(3) 0.2606(3)
C18 C 0.1753(7) 0.2973(3) 0.2588(2)
C19 C 0.2506(4) 0.2956(3) 0.3077(3)
H17 H 0.2534(10) 0.3208(5) 0.3925(3)
H18 H 0.0420(11) 0.3683(4) 0.3956(4)
H19 H -0.0856(5) 0.3711(4) 0.3126(6)
H20 H -0.0018(10) 0.3265(5) 0.2266(4)
H21 H 0.2096(11) 0.2790(5) 0.2235(3)
C20 C 0.3063(8) 0.1430(4) 0.3230(3)
H22 H 0.3504(8) 0.1168(4) 0.2931(3)
H23 H 0.2289(8) 0.1642(4) 0.3067(3)
C21 C 0.2901(5) 0.0189(4) 0.3637(2)
C22 C 0.2463(6) -0.0280(2) 0.4053(3)
C23 C 0.1799(6) -0.0021(4) 0.4523(3)
C24 C 0.1573(5) 0.0708(4) 0.4579(2)
C25 C 0.2010(6) 0.1177(3) 0.4164(3)
C26 C 0.2675(5) 0.0918(3) 0.3693(2)
H24 H 0.3362(7) 0.0010(6) 0.3311(3)
H25 H 0.2621(9) -0.0786(3) 0.4014(5)
H26 H 0.1495(8) -0.0347(6) 0.4812(3)
H27 H 0.1112(7) 0.0888(6) 0.4906(3)
H28 H 0.1853(9) 0.1683(3) 0.4202(5)
O3 O 0.2358(6) 0.1792(3) -0.0023(3)
O4 O 0.1816(5) 0.2380(3) 0.0768(3)
N3 N 0.0633(7) 0.2678(3) 0.1040(3)
N4 N 0.0106(6) 0.1056(3) 0.1107(3)
C27 C 0.1555(10) 0.2060(5) 0.0260(5)
C28 C 0.0107(8) 0.2105(5) 0.0161(3)
H29 H -0.0233(8) 0.1654(5) 0.0023(3)
H30 H -0.0100(8) 0.2477(5) -0.0111(3)
C29 C -0.0431(7) 0.2282(4) 0.0747(3)
H31 H -0.1166(7) 0.2609(4) 0.0699(3)
C30 C 0.0658(9) 0.3433(4) 0.0891(4)
H32 H 0.1465(26) 0.3639(8) 0.1012(23)
H33 H -0.0047(36) 0.3674(7) 0.1076(20)
H34 H 0.0572(58) 0.3484(4) 0.0487(5)
C31 C -0.0904(8) 0.1630(4) 0.1070(3)
H35 H -0.1606(8) 0.1429(4) 0.0840(3)
C32 C -0.1524(7) 0.1823(5) 0.1645(3)
H36 H -0.1653(7) 0.1389(5) 0.1863(3)
H37 H -0.0934(7) 0.2127(5) 0.1855(3)
C33 C -0.3880(7) 0.1831(3) 0.1364(2)
C34 C -0.5071(5) 0.2171(4) 0.1302(2)
C35 C -0.5206(5) 0.2884(4) 0.1454(2)
C36 C -0.4149(8) 0.3259(3) 0.1668(2)
C37 C -0.2958(6) 0.2920(4) 0.1730(2)
C38 C -0.2824(5) 0.2206(4) 0.1578(2)
H38 H -0.3787(11) 0.1336(3) 0.1259(3)
H39 H -0.5804(7) 0.1910(6) 0.1153(3)
H40 H -0.6032(7) 0.3120(6) 0.1410(4)
H41 H -0.4243(12) 0.3754(3) 0.1773(4)
H42 H -0.2225(8) 0.3180(5) 0.1879(3)
C39 C 0.0968(7) 0.1128(4) 0.1611(3)
H43 H 0.0473(7) 0.1033(4) 0.1953(3)
H44 H 0.1291(7) 0.1614(4) 0.1633(3)
C40 C 0.2343(6) 0.0161(3) 0.2038(2)
C41 C 0.3400(7) -0.0299(3) 0.2030(3)
C42 C 0.4228(5) -0.0309(3) 0.1564(4)
C43 C 0.3997(6) 0.0141(4) 0.1106(3)
C44 C 0.2940(7) 0.0602(3) 0.1114(2)
C45 C 0.2113(5) 0.0612(3) 0.1580(3)
H45 H 0.1769(8) 0.0168(5) 0.2362(3)
H46 H 0.3560(11) -0.0612(4) 0.2349(3)
H47 H 0.4962(7) -0.0629(4) 0.1559(5)
H48 H 0.4572(8) 0.0134(6) 0.0782(3)
H49 H 0.278(1) 0.0915(4) 0.0796(3)
C46 C -0.0507(8) 0.0343(4) 0.1108(3)
H50 H -0.1175(8) 0.0329(4) 0.1397(3)
H51 H 0.0140(8) -0.0014(4) 0.1203(3)
C47 C -0.0363(4) 0.0201(3) 0.0046(4)
C48 C -0.0910(8) 0.0026(3) -0.0475(3)
C49 C -0.2197(9) -0.0192(3) -0.0504(3)
C50 C -0.2938(5) -0.0233(3) -0.0012(4)
C51 C -0.2391(6) -0.0058(3) 0.0509(3)
C52 C -0.1104(7) 0.0159(3) 0.0538(2)
H52 H 0.0531(5) 0.0352(5) 0.0066(5)
H53 H -0.0395(12) 0.0054(5) -0.0817(3)
H54 H -0.2577(13) -0.0313(5) -0.0866(3)
H55 H -0.3832(5) -0.0384(5) -0.0032(6)
H56 H -0.2905(10) -0.0086(5) 0.0851(4)

loop_
_atom_type_symbol
_atom_type_radius_bond
C 0.68
H 0.23
N 0.68
O 0.68
